data_1503109
loop_
_publ_author_name
'Colquhoun, Howard M.'
'Zhu, Zhixue'
'Cardin, Christine J.'
'White, Andrew J. P.'
'Drew, Michael G. B.'
'Gan, Yu'

_publ_section_title
;
 Bis(hydroxy-isoindolinone)s: synthesis, stereochemistry, polymer
 chemistry, and supramolecular assembly.
;
_journal_issue 17
_journal_name_full 'Organic letters'
_journal_page_first 3756
_journal_page_last 3759
_journal_paper_doi 10.1021/ol101338m
_journal_volume 12
_journal_year 2010
_chemical_formula_sum 'C48 H54 F2 N6 O8'
_chemical_formula_weight 880.97
_chemical_name_systematic
; 
 ? 
;
_space_group_IT_number 2
_symmetry_cell_setting triclinic
_symmetry_space_group_name_Hall '-P 1'
_symmetry_space_group_name_H-M 'P -1'
_atom_sites_solution_hydrogens geom
_atom_sites_solution_primary direct
_atom_sites_solution_secondary difmap
_audit_creation_method SHELXL-97
_cell_angle_alpha 93.667(13)
_cell_angle_beta 92.869(18)
_cell_angle_gamma 96.670(17)
_cell_formula_units_Z 1
_cell_length_a 8.572(3)
_cell_length_b 9.6617(15)
_cell_length_c 13.723(2)
_cell_measurement_reflns_used 6637
_cell_measurement_temperature 150(2)
_cell_measurement_theta_max 30.00
_cell_measurement_theta_min 2.51
_cell_volume 1124.6(5)
_computing_cell_refinement 'Crysalis, Oxford Diffraction'
_computing_data_collection 'Crysalis, Oxford Diffraction'
_computing_data_reduction 'Crysalis, Oxford Diffraction'
_computing_molecular_graphics PLATON(Spek,2004)
_computing_structure_refinement 'SHELXL-97 (Sheldrick, 1997)'
_computing_structure_solution 'SHELXS-97 (Sheldrick, 1997)'
_diffrn_ambient_temperature 150(2)
_diffrn_measured_fraction_theta_full 0.822
_diffrn_measured_fraction_theta_max 0.822
_diffrn_measurement_device 'Oxford Diffaction X-Calibur System'
_diffrn_measurement_method '321 frames, counting time 10 s.'
_diffrn_radiation_monochromator graphite
_diffrn_radiation_source 'fine-focus sealed tube'
_diffrn_radiation_type MoK\a
_diffrn_radiation_wavelength 0.71073
_diffrn_reflns_av_R_equivalents 0.0230
_diffrn_reflns_av_sigmaI/netI 0.0607
_diffrn_reflns_limit_h_max 5
_diffrn_reflns_limit_h_min -12
_diffrn_reflns_limit_k_max 12
_diffrn_reflns_limit_k_min -13
_diffrn_reflns_limit_l_max 18
_diffrn_reflns_limit_l_min -19
_diffrn_reflns_number 6637
_diffrn_reflns_theta_full 30.00
_diffrn_reflns_theta_max 30.00
_diffrn_reflns_theta_min 2.51
_diffrn_standards_decay_% n/a
_diffrn_standards_interval_count n/a
_diffrn_standards_interval_time n/a
_diffrn_standards_number n/a
_exptl_absorpt_coefficient_mu 0.095
_exptl_absorpt_correction_type none
_exptl_crystal_colour white
_exptl_crystal_density_diffrn 1.301
_exptl_crystal_density_method 'not measured'
_exptl_crystal_description block
_exptl_crystal_F_000 466
_exptl_crystal_size_max 0.22
_exptl_crystal_size_mid 0.17
_exptl_crystal_size_min 0.03
_refine_diff_density_max 0.651
_refine_diff_density_min -0.304
_refine_diff_density_rms 0.061
_refine_ls_extinction_method none
_refine_ls_goodness_of_fit_ref 0.944
_refine_ls_hydrogen_treatment constr
_refine_ls_matrix_type full
_refine_ls_number_parameters 295
_refine_ls_number_reflns 5385
_refine_ls_number_restraints 0
_refine_ls_restrained_S_all 0.944
_refine_ls_R_factor_all 0.0967
_refine_ls_R_factor_gt 0.0586
_refine_ls_shift/su_max 0.000
_refine_ls_shift/su_mean 0.000
_refine_ls_structure_factor_coef Fsqd
_refine_ls_weighting_details
;
_refine_ls_weighting_details 
  w=1/[\s^2^(Fo^2^)+(0.1319P)^2^+0.0000P] where P=(Fo^2^+2Fc^2^)/3 
;
_refine_ls_weighting_scheme calc
_refine_ls_wR_factor_gt 0.1835
_refine_ls_wR_factor_ref 0.1964
_reflns_number_gt 3187
_reflns_number_total 5385
_reflns_threshold_expression >2sigma(I)
_cod_data_source_file ol101338m_si_001.cif
_cod_data_source_block 1
_cod_original_cell_volume 1124.7(4)
_cod_original_sg_symbol_H-M P-1
_cod_original_formula_sum 'C48 H54 F2 N6 O8 '
_cod_database_code 1503109

loop_
_symmetry_equiv_pos_as_xyz
'x, y, z'
'-x, -y, -z'

loop_
_atom_site_label
_atom_site_type_symbol
_atom_site_fract_x
_atom_site_fract_y
_atom_site_fract_z
_atom_site_U_iso_or_equiv
_atom_site_adp_type
_atom_site_occupancy
_atom_site_symmetry_multiplicity
_atom_site_calc_flag
_atom_site_refinement_flags
N1 N 0.16146(19) 0.87776(17) 0.36797(13) 0.0218(4) Uani 1 1 d .
C2 C 0.1818(2) 0.8736(2) 0.46749(16) 0.0224(5) Uani 1 1 d .
O2 O 0.08427(17) 0.82272(16) 0.52217(11) 0.0298(4) Uani 1 1 d .
C3 C 0.3459(2) 0.9412(2) 0.49539(16) 0.0213(5) Uani 1 1 d .
C4 C 0.4254(2) 0.9609(2) 0.58775(16) 0.0216(5) Uani 1 1 d .
H4 H 0.3772 0.9354 0.6442 0.026 Uiso 1 1 calc R
C5 C 0.4184(2) 0.9787(2) 0.41028(16) 0.0211(5) Uani 1 1 d .
C6 C 0.3034(2) 0.9420(2) 0.32091(16) 0.0213(5) Uani 1 1 d .
O6 O 0.35670(17) 0.84762(15) 0.25255(11) 0.0253(4) Uani 1 1 d .
H6 H 0.3899 0.7838 0.2808 0.030 Uiso 1 1 calc R
C11 C 0.0251(2) 0.8088(2) 0.31081(16) 0.0223(5) Uani 1 1 d .
C12 C 0.0252(3) 0.6714(2) 0.27356(18) 0.0290(5) Uani 1 1 d .
H12 H 0.1122 0.6246 0.2859 0.035 Uiso 1 1 calc R
C13 C -0.1052(3) 0.6041(2) 0.21787(18) 0.0331(6) Uani 1 1 d .
H13 H -0.1046 0.5118 0.1941 0.040 Uiso 1 1 calc R
C14 C -0.2364(3) 0.6717(3) 0.19692(17) 0.0300(5) Uani 1 1 d .
C15 C -0.2345(3) 0.8090(2) 0.23414(17) 0.0299(5) Uani 1 1 d .
H15 H -0.3207 0.8564 0.2209 0.036 Uiso 1 1 calc R
C16 C -0.1042(3) 0.8776(2) 0.29159(17) 0.0277(5) Uani 1 1 d .
H16 H -0.1053 0.9692 0.3166 0.033 Uiso 1 1 calc R
C17 C -0.3782(3) 0.5992(3) 0.1345(2) 0.0439(7) Uani 1 1 d .
H17A H -0.4639 0.6546 0.1388 0.066 Uiso 1 1 calc R
H17B H -0.4089 0.5090 0.1578 0.066 Uiso 1 1 calc R
H17C H -0.3510 0.5883 0.0677 0.066 Uiso 1 1 calc R
C21 C 0.2713(2) 1.0729(2) 0.27021(16) 0.0222(5) Uani 1 1 d .
C22 C 0.1787(3) 1.1660(2) 0.31264(17) 0.0262(5) Uani 1 1 d .
H22 H 0.1324 1.1463 0.3708 0.031 Uiso 1 1 calc R
C23 C 0.1542(3) 1.2887(2) 0.26907(19) 0.0327(6) Uani 1 1 d .
H23 H 0.0907 1.3503 0.2970 0.039 Uiso 1 1 calc R
C24 C 0.2255(3) 1.3167(2) 0.18430(19) 0.0364(6) Uani 1 1 d .
C25 C 0.3198(3) 1.2282(3) 0.1410(2) 0.0394(6) Uani 1 1 d .
H25 H 0.3675 1.2500 0.0837 0.047 Uiso 1 1 calc R
C26 C 0.3428(3) 1.1053(2) 0.18422(18) 0.0327(6) Uani 1 1 d .
H26 H 0.4064 1.0444 0.1556 0.039 Uiso 1 1 calc R
F27 F 0.2008(2) 1.43528(16) 0.13975(13) 0.0554(5) Uani 1 1 d .
C31 C 0.7970(3) 0.5352(3) 0.4707(2) 0.0467(7) Uani 1 1 d .
H31A H 0.8731 0.4952 0.4321 0.070 Uiso 1 1 calc R
H31B H 0.7825 0.4849 0.5283 0.070 Uiso 1 1 calc R
H31C H 0.8338 0.6314 0.4893 0.070 Uiso 1 1 calc R
N32 N 0.6471(2) 0.5262(2) 0.41322(15) 0.0305(5) Uani 1 1 d .
C33 C 0.5838(3) 0.3883(3) 0.3690(2) 0.0411(6) Uani 1 1 d .
H33A H 0.5653 0.3249 0.4194 0.062 Uiso 1 1 calc R
H33B H 0.6578 0.3545 0.3258 0.062 Uiso 1 1 calc R
H33C H 0.4866 0.3948 0.3326 0.062 Uiso 1 1 calc R
C34 C 0.5740(3) 0.6365(3) 0.40020(19) 0.0367(6) Uani 1 1 d .
H34 H 0.6220 0.7223 0.4278 0.044 Uiso 1 1 calc R
O35 O 0.4439(2) 0.63447(18) 0.35313(14) 0.0424(5) Uani 1 1 d .
C41 C 0.9720(5) 0.1768(7) -0.0246(3) 0.120(2) Uani 1 1 d .
H41A H 0.9357 0.1335 -0.0878 0.180 Uiso 1 1 calc R
H41B H 1.0413 0.1200 0.0069 0.180 Uiso 1 1 calc R
H41C H 1.0273 0.2674 -0.0319 0.180 Uiso 1 1 calc R
C43 C 0.7228(8) 0.2671(6) -0.0039(3) 0.152(3) Uani 1 1 d .
H43A H 0.7728 0.3441 -0.0362 0.228 Uiso 1 1 calc R
H43B H 0.6632 0.3018 0.0478 0.228 Uiso 1 1 calc R
H43C H 0.6537 0.2075 -0.0501 0.228 Uiso 1 1 calc R
C44 C 0.8302(4) 0.1438(3) 0.1245(2) 0.0507(8) Uani 1 1 d .
H44 H 0.9133 0.0973 0.1456 0.061 Uiso 1 1 calc R
N42 N 0.8370(3) 0.1913(3) 0.03514(18) 0.0570(7) Uani 1 1 d .
O45 O 0.7293(3) 0.1547(3) 0.17968(19) 0.0779(8) Uani 1 1 d .

loop_
_atom_site_aniso_label
_atom_site_aniso_U_11
_atom_site_aniso_U_22
_atom_site_aniso_U_33
_atom_site_aniso_U_23
_atom_site_aniso_U_13
_atom_site_aniso_U_12
N1 0.0186(9) 0.0227(9) 0.0244(10) 0.0067(7) 0.0018(7) 0.0010(7)
C2 0.0216(11) 0.0192(10) 0.0278(12) 0.0056(9) 0.0033(9) 0.0045(8)
O2 0.0260(8) 0.0354(9) 0.0280(9) 0.0091(7) 0.0065(7) -0.0021(7)
C3 0.0207(10) 0.0187(9) 0.0255(12) 0.0053(8) 0.0035(9) 0.0040(8)
C4 0.0220(10) 0.0190(10) 0.0253(12) 0.0068(8) 0.0050(9) 0.0047(8)
C5 0.0200(10) 0.0189(10) 0.0260(12) 0.0078(8) 0.0018(9) 0.0058(8)
C6 0.0186(10) 0.0210(10) 0.0251(12) 0.0051(8) 0.0034(9) 0.0027(8)
O6 0.0288(8) 0.0228(8) 0.0264(9) 0.0055(6) 0.0047(7) 0.0085(6)
C11 0.0210(11) 0.0239(10) 0.0224(12) 0.0066(9) 0.0028(9) 0.0008(8)
C12 0.0255(11) 0.0250(11) 0.0363(14) 0.0048(10) -0.0024(10) 0.0034(9)
C13 0.0351(13) 0.0267(11) 0.0366(15) -0.0004(10) 0.0035(11) 0.0006(10)
C14 0.0261(12) 0.0386(13) 0.0238(13) 0.0046(10) 0.0030(9) -0.0041(10)
C15 0.0205(11) 0.0366(13) 0.0329(14) 0.0056(10) 0.0014(10) 0.0036(9)
C16 0.0252(11) 0.0235(11) 0.0348(14) 0.0033(9) 0.0050(10) 0.0032(9)
C17 0.0313(14) 0.0550(17) 0.0410(16) -0.0046(13) -0.0021(12) -0.0075(12)
C21 0.0193(10) 0.0247(10) 0.0229(12) 0.0081(9) -0.0002(8) 0.0019(8)
C22 0.0280(12) 0.0249(11) 0.0259(12) 0.0045(9) 0.0028(9) 0.0022(9)
C23 0.0351(13) 0.0258(11) 0.0390(15) 0.0053(10) 0.0002(11) 0.0105(10)
C24 0.0414(14) 0.0274(12) 0.0424(16) 0.0170(11) -0.0018(12) 0.0062(11)
C25 0.0465(16) 0.0383(14) 0.0376(15) 0.0209(12) 0.0107(12) 0.0088(12)
C26 0.0349(13) 0.0344(13) 0.0321(14) 0.0113(10) 0.0107(11) 0.0094(10)
F27 0.0730(11) 0.0375(9) 0.0618(11) 0.0280(8) 0.0051(9) 0.0189(8)
C31 0.0361(15) 0.0552(17) 0.0483(17) 0.0150(14) -0.0029(13) -0.0004(13)
N32 0.0309(11) 0.0268(10) 0.0342(12) 0.0092(8) 0.0020(9) 0.0014(8)
C33 0.0456(15) 0.0284(13) 0.0500(17) 0.0061(11) -0.0002(13) 0.0062(11)
C34 0.0473(16) 0.0255(12) 0.0391(15) 0.0104(10) 0.0107(12) 0.0036(11)
O35 0.0418(11) 0.0360(10) 0.0534(12) 0.0177(8) 0.0065(9) 0.0123(8)
C41 0.085(3) 0.221(6) 0.044(2) 0.022(3) 0.011(2) -0.038(4)
C43 0.269(8) 0.162(5) 0.053(3) 0.024(3) 0.007(4) 0.143(5)
C44 0.0453(17) 0.065(2) 0.0415(18) 0.0141(15) 0.0035(14) -0.0016(14)
N42 0.0828(19) 0.0539(16) 0.0321(14) 0.0067(12) 0.0011(13) -0.0022(14)
O45 0.0686(16) 0.108(2) 0.0636(16) 0.0128(15) 0.0208(14) 0.0249(15)

loop_
_atom_type_symbol
_atom_type_description
_atom_type_scat_dispersion_real
_atom_type_scat_dispersion_imag
_atom_type_scat_source
C C 0.0033 0.0016 'International Tables Vol C Tables 4.2.6.8 and 6.1.1.4'
H H 0.0000 0.0000 'International Tables Vol C Tables 4.2.6.8 and 6.1.1.4'
N N 0.0061 0.0033 'International Tables Vol C Tables 4.2.6.8 and 6.1.1.4'
O O 0.0106 0.0060 'International Tables Vol C Tables 4.2.6.8 and 6.1.1.4'
F F 0.0171 0.0103 'International Tables Vol C Tables 4.2.6.8 and 6.1.1.4'

loop_
_geom_angle_atom_site_label_1
_geom_angle_atom_site_label_2
_geom_angle_atom_site_label_3
_geom_angle
_geom_angle_site_symmetry_1
C2 N1 C11 123.62(17) .
C2 N1 C6 114.03(17) .
C11 N1 C6 121.76(17) .
O2 C2 N1 126.3(2) .
O2 C2 C3 127.4(2) .
N1 C2 C3 106.34(17) .
C5 C3 C4 122.26(19) .
C5 C3 C2 108.55(18) .
C4 C3 C2 129.11(19) .
C5 C4 C3 115.7(2) 2_676
C4 C5 C3 122.0(2) 2_676
C4 C5 C6 127.77(19) 2_676
C3 C5 C6 110.23(18) .
O6 C6 N1 111.42(16) .
O6 C6 C5 112.70(16) .
N1 C6 C5 100.81(16) .
O6 C6 C21 108.72(17) .
N1 C6 C21 111.96(16) .
C5 C6 C21 111.12(17) .
C16 C11 C12 119.6(2) .
C16 C11 N1 121.05(19) .
C12 C11 N1 119.39(18) .
C13 C12 C11 119.9(2) .
C12 C13 C14 121.5(2) .
C15 C14 C13 117.9(2) .
C15 C14 C17 120.4(2) .
C13 C14 C17 121.7(2) .
C14 C15 C16 121.0(2) .
C11 C16 C15 120.0(2) .
C22 C21 C26 119.0(2) .
C22 C21 C6 120.31(19) .
C26 C21 C6 120.58(19) .
C21 C22 C23 120.7(2) .
C24 C23 C22 118.7(2) .
F27 C24 C25 118.3(2) .
F27 C24 C23 119.5(2) .
C25 C24 C23 122.2(2) .
C24 C25 C26 119.0(2) .
C21 C26 C25 120.4(2) .
C34 N32 C33 121.3(2) .
C34 N32 C31 122.1(2) .
C33 N32 C31 116.6(2) .
O35 C34 N32 124.8(2) .
O45 C44 N42 127.0(3) .
C44 N42 C43 122.3(3) .
C44 N42 C41 121.8(3) .
C43 N42 C41 115.7(4) .

loop_
_geom_bond_atom_site_label_1
_geom_bond_atom_site_label_2
_geom_bond_distance
_geom_bond_site_symmetry_2
N1 C2 1.372(3) .
N1 C11 1.444(3) .
N1 C6 1.496(3) .
C2 O2 1.232(2) .
C2 C3 1.501(3) .
C3 C5 1.399(3) .
C3 C4 1.400(3) .
C4 C5 1.395(3) 2_676
C5 C4 1.395(3) 2_676
C5 C6 1.531(3) .
C6 O6 1.397(3) .
C6 C21 1.528(3) .
C11 C16 1.380(3) .
C11 C12 1.392(3) .
C12 C13 1.392(3) .
C13 C14 1.392(3) .
C14 C15 1.389(3) .
C14 C17 1.524(3) .
C15 C16 1.407(3) .
C21 C22 1.386(3) .
C21 C26 1.394(3) .
C22 C23 1.394(3) .
C23 C24 1.369(4) .
C24 F27 1.366(3) .
C24 C25 1.371(4) .
C25 C26 1.390(3) .
C31 N32 1.464(3) .
N32 C34 1.315(3) .
N32 C33 1.461(3) .
C34 O35 1.258(3) .
C41 N42 1.465(5) .
C43 N42 1.395(5) .
C44 O45 1.187(4) .
C44 N42 1.338(4) .

loop_
_geom_torsion_atom_site_label_1
_geom_torsion_atom_site_label_2
_geom_torsion_atom_site_label_3
_geom_torsion_atom_site_label_4
_geom_torsion
_geom_torsion_site_symmetry_1
_geom_torsion_site_symmetry_4
C11 N1 C2 O2 -6.7(3) . .
C6 N1 C2 O2 -177.99(19) . .
C11 N1 C2 C3 172.62(17) . .
C6 N1 C2 C3 1.3(2) . .
O2 C2 C3 C5 177.3(2) . .
N1 C2 C3 C5 -2.0(2) . .
O2 C2 C3 C4 0.6(3) . .
N1 C2 C3 C4 -178.7(2) . .
C5 C3 C4 C5 0.4(3) . 2_676
C2 C3 C4 C5 176.76(19) . 2_676
C4 C3 C5 C4 -0.5(3) . 2_676
C2 C3 C5 C4 -177.45(18) . 2_676
C4 C3 C5 C6 178.92(18) . .
C2 C3 C5 C6 1.9(2) . .
C2 N1 C6 O6 119.59(19) . .
C11 N1 C6 O6 -51.9(2) . .
C2 N1 C6 C5 -0.2(2) . .
C11 N1 C6 C5 -171.69(16) . .
C2 N1 C6 C21 -118.41(19) . .
C11 N1 C6 C21 70.1(2) . .
C4 C5 C6 O6 59.4(3) 2_676 .
C3 C5 C6 O6 -119.98(19) . .
C4 C5 C6 N1 178.23(19) 2_676 .
C3 C5 C6 N1 -1.1(2) . .
C4 C5 C6 C21 -63.0(3) 2_676 .
C3 C5 C6 C21 117.71(19) . .
C2 N1 C11 C16 91.7(3) . .
C6 N1 C11 C16 -97.7(2) . .
C2 N1 C11 C12 -89.1(3) . .
C6 N1 C11 C12 81.5(2) . .
C16 C11 C12 C13 -0.4(3) . .
N1 C11 C12 C13 -179.6(2) . .
C11 C12 C13 C14 0.9(4) . .
C12 C13 C14 C15 -0.6(4) . .
C12 C13 C14 C17 178.9(2) . .
C13 C14 C15 C16 -0.2(3) . .
C17 C14 C15 C16 -179.8(2) . .
C12 C11 C16 C15 -0.4(3) . .
N1 C11 C16 C15 178.79(19) . .
C14 C15 C16 C11 0.7(3) . .
O6 C6 C21 C22 162.45(18) . .
N1 C6 C21 C22 38.9(3) . .
C5 C6 C21 C22 -73.0(2) . .
O6 C6 C21 C26 -21.8(3) . .
N1 C6 C21 C26 -145.4(2) . .
C5 C6 C21 C26 102.8(2) . .
C26 C21 C22 C23 1.5(3) . .
C6 C21 C22 C23 177.2(2) . .
C21 C22 C23 C24 -1.0(4) . .
C22 C23 C24 F27 179.0(2) . .
C22 C23 C24 C25 0.0(4) . .
F27 C24 C25 C26 -178.4(2) . .
C23 C24 C25 C26 0.5(4) . .
C22 C21 C26 C25 -0.9(3) . .
C6 C21 C26 C25 -176.7(2) . .
C24 C25 C26 C21 -0.1(4) . .
C33 N32 C34 O35 2.7(4) . .
C31 N32 C34 O35 -178.7(2) . .
O45 C44 N42 C43 2.3(6) . .
O45 C44 N42 C41 177.2(4) . .
